data_7063532
loop_
_publ_author_name
'Saito, Ryota'
'Naito, Yuki'
'Yoshikawa, Yutaka'
'Yasui, Hiroyuki'
'Kikkawa, Shoko'
'Ju, Huiyeong'
'Ohba, Rintaro'
'Miyamoto, Tae'
'Sano, Shogo'
'Maeda, Kazuya'
'Tamura, Mako'
'Azumaya, Isao'

_publ_section_title
;
 Synthesis, crystal structure, and insulin-mimetic activity of zinc(II)
 complexes with 4-alkyl- and 4,5-dialkyl-3-hydroxythiazole-2(3H)-thiones
 as a new class of hypoglycemic agent candidates
;
_journal_name_full 'New Journal of Chemistry'
_journal_paper_doi 10.1039/D4NJ04035J
_journal_year 2024
_chemical_formula_moiety 'C12 H16 N2 O2 S4 Zn'
_chemical_formula_sum 'C12 H16 N2 O2 S4 Zn'
_chemical_formula_weight 413.88
_chemical_name_systematic Bis[4-ethyl-3-hydroxy-5-methylthiazole-2(3H)-thionolato]zinc(II)
_space_group_crystal_system triclinic
_space_group_IT_number 2
_space_group_name_Hall '-P 1'
_space_group_name_H-M_alt 'P -1'
_atom_sites_solution_hydrogens geom
_audit_block_doi 10.5517/ccdc.csd.cc2l01f3
_audit_creation_method SHELXL-2014/7
_audit_update_record
;
2024-09-11 deposited with the CCDC.	2024-11-12 downloaded from the CCDC.
;
_cell_angle_alpha 78.741(2)
_cell_angle_beta 74.963(2)
_cell_angle_gamma 88.673(3)
_cell_formula_units_Z 2
_cell_length_a 7.5733(16)
_cell_length_b 8.7066(19)
_cell_length_c 13.442(3)
_cell_measurement_reflns_used 1953
_cell_measurement_temperature 120(2)
_cell_measurement_theta_max 27.89
_cell_measurement_theta_min 2.39
_cell_volume 839.2(3)
_computing_cell_refinement 'Bruker SAINT'
_computing_data_collection 'Bruker APEX2'
_computing_data_reduction 'Bruker SAINT'
_computing_molecular_graphics 'Bruker SHELXTL'
_computing_publication_material 'Bruker SHELXTL'
_computing_structure_refinement 'SHELXL-2014/7 (Sheldrick, 2014)'
_computing_structure_solution 'SHELXS-97 (Sheldrick 2008)'
_diffrn_ambient_temperature 120(2)
_diffrn_measured_fraction_theta_full 1.000
_diffrn_measured_fraction_theta_max 1.000
_diffrn_measurement_device_type 'Bruker APEX-II CCD'
_diffrn_measurement_method '\f and \w scans'
_diffrn_radiation_type MoK\a
_diffrn_radiation_wavelength 0.71073
_diffrn_reflns_av_R_equivalents 0.0413
_diffrn_reflns_av_unetI/netI 0.0485
_diffrn_reflns_Laue_measured_fraction_full 1.000
_diffrn_reflns_Laue_measured_fraction_max 1.000
_diffrn_reflns_limit_h_max 9
_diffrn_reflns_limit_h_min -9
_diffrn_reflns_limit_k_max 10
_diffrn_reflns_limit_k_min -10
_diffrn_reflns_limit_l_max 16
_diffrn_reflns_limit_l_min -16
_diffrn_reflns_number 8842
_diffrn_reflns_point_group_measured_fraction_full 1.000
_diffrn_reflns_point_group_measured_fraction_max 1.000
_diffrn_reflns_theta_full 25.242
_diffrn_reflns_theta_max 26.000
_diffrn_reflns_theta_min 1.600
_exptl_absorpt_coefficient_mu 1.964
_exptl_absorpt_correction_T_max 0.7457
_exptl_absorpt_correction_T_min 0.6376
_exptl_absorpt_correction_type multi-scan
_exptl_crystal_colour colourless
_exptl_crystal_density_diffrn 1.638
_exptl_crystal_description BLOCK
_exptl_crystal_F_000 424
_exptl_crystal_recrystallization_method 'Re-crystallisation from solvent: dichloromethane/n-hexane'
_exptl_crystal_size_max 0.209
_exptl_crystal_size_mid 0.145
_exptl_crystal_size_min 0.109
_refine_diff_density_max 0.562
_refine_diff_density_min -0.496
_refine_diff_density_rms 0.091
_refine_ls_extinction_method none
_refine_ls_goodness_of_fit_ref 1.006
_refine_ls_hydrogen_treatment constr
_refine_ls_matrix_type full
_refine_ls_number_parameters 190
_refine_ls_number_reflns 3303
_refine_ls_number_restraints 0
_refine_ls_restrained_S_all 1.006
_refine_ls_R_factor_all 0.0609
_refine_ls_R_factor_gt 0.0376
_refine_ls_shift/su_max 0.000
_refine_ls_shift/su_mean 0.000
_refine_ls_structure_factor_coef Fsqd
_refine_ls_weighting_details 'w=1/[\s^2^(Fo^2^)+(0.0458P)^2^+0.7684P] where P=(Fo^2^+2Fc^2^)/3'
_refine_ls_weighting_scheme calc
_refine_ls_wR_factor_gt 0.0844
_refine_ls_wR_factor_ref 0.0963
_reflns_Friedel_coverage 0.000
_reflns_number_gt 2459
_reflns_number_total 3303
_reflns_threshold_expression 'I > 2\s(I)'
_cod_data_source_file d4nj04035j2.cif
_cod_data_source_block aaa_a
_cod_original_cell_volume 839.1(3)
_cod_database_code 7063532
_shelx_shelxl_version_number 2014/7
_shelx_space_group_comment
; 
The symmetry employed for this shelxl refinement is uniquely defined 
by the following loop, which should always be used as a source of 
symmetry information in preference to the above space-group names. 
They are only intended as comments. 
;
_shelx_estimated_absorpt_t_min 0.684
_shelx_estimated_absorpt_t_max 0.814

loop_
_space_group_symop_operation_xyz
'x, y, z'
'-x, -y, -z'

loop_
_atom_site_label
_atom_site_type_symbol
_atom_site_fract_x
_atom_site_fract_y
_atom_site_fract_z
_atom_site_U_iso_or_equiv
_atom_site_adp_type
_atom_site_occupancy
_atom_site_site_symmetry_order
_atom_site_calc_flag
_atom_site_refinement_flags_posn
_atom_site_refinement_flags_adp
_atom_site_refinement_flags_occupancy
_atom_site_disorder_assembly
_atom_site_disorder_group
Zn1 Zn 0.23479(6) 0.65800(5) 0.27389(3) 0.02137(14) Uani 1 1 d . . . . .
S1 S 0.05792(13) 0.78155(12) 0.16678(7) 0.0231(2) Uani 1 1 d . . . . .
S2 S 0.24469(13) 0.89835(11) -0.06676(7) 0.0219(2) Uani 1 1 d . . . . .
S3 S 0.22269(13) 0.41139(11) 0.37924(7) 0.0221(2) Uani 1 1 d . . . . .
S4 S 0.25753(13) 0.39540(11) 0.60292(7) 0.0224(2) Uani 1 1 d . . . . .
O1 O 0.4558(3) 0.6996(3) 0.15268(19) 0.0228(6) Uani 1 1 d . . . . .
O2 O 0.2502(4) 0.7566(3) 0.39124(19) 0.0250(6) Uani 1 1 d . . . . .
N1 N 0.4139(4) 0.7700(3) 0.0632(2) 0.0175(6) Uani 1 1 d . . . . .
N2 N 0.2542(4) 0.6483(3) 0.4779(2) 0.0173(6) Uani 1 1 d . . . . .
C1 C 0.2450(5) 0.8107(4) 0.0599(3) 0.0199(8) Uani 1 1 d . . . . .
C2 C 0.4793(5) 0.8763(4) -0.1108(3) 0.0206(8) Uani 1 1 d . . . . .
C3 C 0.5783(6) 0.9320(5) -0.2252(3) 0.0285(9) Uani 1 1 d . . . . .
H3A H 0.4912 0.9798 -0.2639 0.043 Uiso 1 1 calc R U . . .
H3B H 0.6740 1.0096 -0.2309 0.043 Uiso 1 1 calc R U . . .
H3C H 0.6340 0.8427 -0.2549 0.043 Uiso 1 1 calc R U . . .
C4 C 0.5495(5) 0.8047(4) -0.0319(3) 0.0184(8) Uani 1 1 d . . . . .
C5 C 0.7397(5) 0.7517(4) -0.0352(3) 0.0234(8) Uani 1 1 d . . . . .
H5A H 0.7701 0.7642 0.0301 0.028 Uiso 1 1 calc R U . . .
H5B H 0.8267 0.8187 -0.0951 0.028 Uiso 1 1 calc R U . . .
C6 C 0.7619(6) 0.5804(5) -0.0469(3) 0.0309(10) Uani 1 1 d . . . . .
H6A H 0.8880 0.5501 -0.0488 0.046 Uiso 1 1 calc R U . . .
H6B H 0.6777 0.5135 0.0129 0.046 Uiso 1 1 calc R U . . .
H6C H 0.7342 0.5680 -0.1122 0.046 Uiso 1 1 calc R U . . .
C7 C 0.2448(5) 0.4955(4) 0.4810(3) 0.0201(8) Uani 1 1 d . . . . .
C8 C 0.2715(5) 0.5700(5) 0.6459(3) 0.0225(8) Uani 1 1 d . . . . .
C9 C 0.2766(5) 0.5673(5) 0.7576(3) 0.0265(9) Uani 1 1 d . . . . .
H9A H 0.2770 0.4585 0.7945 0.040 Uiso 1 1 calc R U . . .
H9B H 0.3874 0.6230 0.7577 0.040 Uiso 1 1 calc R U . . .
H9C H 0.1686 0.6185 0.7932 0.040 Uiso 1 1 calc R U . . .
C10 C 0.2694(5) 0.6941(4) 0.5697(3) 0.0206(8) Uani 1 1 d . . . . .
C11 C 0.2772(6) 0.8651(5) 0.5727(3) 0.0286(9) Uani 1 1 d . . . . .
H11A H 0.3210 0.9254 0.5000 0.034 Uiso 1 1 calc R U . . .
H11B H 0.3667 0.8829 0.6117 0.034 Uiso 1 1 calc R U . . .
C12 C 0.0918(7) 0.9266(6) 0.6245(5) 0.0561(15) Uani 1 1 d . . . . .
H12A H 0.1048 1.0383 0.6243 0.084 Uiso 1 1 calc R U . . .
H12B H 0.0031 0.9116 0.5853 0.084 Uiso 1 1 calc R U . . .
H12C H 0.0488 0.8690 0.6971 0.084 Uiso 1 1 calc R U . . .

loop_
_atom_site_aniso_label
_atom_site_aniso_U_11
_atom_site_aniso_U_22
_atom_site_aniso_U_33
_atom_site_aniso_U_23
_atom_site_aniso_U_13
_atom_site_aniso_U_12
Zn1 0.0255(3) 0.0232(3) 0.0139(2) -0.00234(17) -0.00329(18) -0.00161(18)
S1 0.0211(5) 0.0284(5) 0.0184(5) -0.0042(4) -0.0030(4) 0.0017(4)
S2 0.0282(5) 0.0205(5) 0.0173(5) -0.0017(4) -0.0077(4) -0.0003(4)
S3 0.0271(5) 0.0210(5) 0.0172(5) -0.0053(4) -0.0023(4) -0.0018(4)
S4 0.0260(5) 0.0211(5) 0.0166(5) 0.0002(4) -0.0022(4) 0.0006(4)
O1 0.0259(15) 0.0278(15) 0.0133(12) 0.0019(11) -0.0074(11) 0.0006(11)
O2 0.0396(17) 0.0189(14) 0.0132(13) 0.0032(11) -0.0055(12) -0.0029(12)
N1 0.0218(17) 0.0191(16) 0.0111(14) -0.0016(12) -0.0040(12) -0.0020(13)
N2 0.0211(16) 0.0167(16) 0.0125(15) -0.0008(12) -0.0027(12) -0.0029(12)
C1 0.027(2) 0.0161(18) 0.0166(18) -0.0039(15) -0.0058(16) -0.0007(15)
C2 0.027(2) 0.0176(19) 0.0163(18) -0.0033(15) -0.0030(16) -0.0040(15)
C3 0.035(2) 0.030(2) 0.0172(19) -0.0026(17) -0.0012(17) -0.0072(18)
C4 0.024(2) 0.0145(18) 0.0150(18) -0.0042(14) -0.0003(15) -0.0060(15)
C5 0.024(2) 0.026(2) 0.0172(19) -0.0019(16) -0.0012(16) -0.0034(16)
C6 0.030(2) 0.033(2) 0.032(2) -0.0127(19) -0.0085(19) 0.0092(18)
C7 0.0169(18) 0.024(2) 0.0160(18) -0.0011(15) 0.0005(15) -0.0008(15)
C8 0.019(2) 0.028(2) 0.0190(19) -0.0038(16) -0.0032(16) -0.0016(16)
C9 0.026(2) 0.033(2) 0.0174(19) -0.0017(17) -0.0032(16) -0.0032(17)
C10 0.021(2) 0.025(2) 0.0135(18) -0.0041(15) 0.0004(15) -0.0059(15)
C11 0.041(3) 0.027(2) 0.020(2) -0.0037(17) -0.0090(18) -0.0112(18)
C12 0.057(4) 0.029(3) 0.074(4) -0.020(3) 0.004(3) -0.001(2)

loop_
_atom_type_symbol
_atom_type_description
_atom_type_scat_dispersion_real
_atom_type_scat_dispersion_imag
_atom_type_scat_source
C C 0.0033 0.0016 'International Tables Vol C Tables 4.2.6.8 and 6.1.1.4'
H H 0.0000 0.0000 'International Tables Vol C Tables 4.2.6.8 and 6.1.1.4'
N N 0.0061 0.0033 'International Tables Vol C Tables 4.2.6.8 and 6.1.1.4'
O O 0.0106 0.0060 'International Tables Vol C Tables 4.2.6.8 and 6.1.1.4'
S S 0.1246 0.1234 'International Tables Vol C Tables 4.2.6.8 and 6.1.1.4'
Zn Zn 0.2839 1.4301 'International Tables Vol C Tables 4.2.6.8 and 6.1.1.4'

loop_
_geom_angle_atom_site_label_1
_geom_angle_atom_site_label_2
_geom_angle_atom_site_label_3
_geom_angle
_geom_angle_site_symmetry_1
_geom_angle_site_symmetry_3
_geom_angle_publ_flag
O2 Zn1 O1 113.37(11) . . ?
O2 Zn1 S1 116.50(8) . . ?
O1 Zn1 S1 89.75(8) . . ?
O2 Zn1 S3 90.57(8) . . ?
O1 Zn1 S3 114.08(8) . . ?
S1 Zn1 S3 133.87(4) . . ?
C1 S1 Zn1 90.97(13) . . ?
C1 S2 C2 91.52(18) . . ?
C7 S3 Zn1 89.97(13) . . ?
C7 S4 C8 91.56(18) . . ?
N1 O1 Zn1 111.9(2) . . ?
N2 O2 Zn1 111.6(2) . . ?
C1 N1 O1 122.7(3) . . ?
C1 N1 C4 116.4(3) . . ?
O1 N1 C4 120.8(3) . . ?
C7 N2 O2 122.7(3) . . ?
C7 N2 C10 116.6(3) . . ?
O2 N2 C10 120.8(3) . . ?
N1 C1 S1 124.6(3) . . ?
N1 C1 S2 109.6(3) . . ?
S1 C1 S2 125.9(2) . . ?
C4 C2 C3 128.1(4) . . ?
C4 C2 S2 111.2(3) . . ?
C3 C2 S2 120.7(3) . . ?
C2 C3 H3A 109.5 . . ?
C2 C3 H3B 109.5 . . ?
H3A C3 H3B 109.5 . . ?
C2 C3 H3C 109.5 . . ?
H3A C3 H3C 109.5 . . ?
H3B C3 H3C 109.5 . . ?
C2 C4 N1 111.3(3) . . ?
C2 C4 C5 129.4(3) . . ?
N1 C4 C5 119.1(3) . . ?
C4 C5 C6 111.9(3) . . ?
C4 C5 H5A 109.2 . . ?
C6 C5 H5A 109.2 . . ?
C4 C5 H5B 109.2 . . ?
C6 C5 H5B 109.2 . . ?
H5A C5 H5B 107.9 . . ?
C5 C6 H6A 109.5 . . ?
C5 C6 H6B 109.5 . . ?
H6A C6 H6B 109.5 . . ?
C5 C6 H6C 109.5 . . ?
H6A C6 H6C 109.5 . . ?
H6B C6 H6C 109.5 . . ?
N2 C7 S3 125.1(3) . . ?
N2 C7 S4 109.3(3) . . ?
S3 C7 S4 125.6(2) . . ?
C10 C8 C9 128.6(4) . . ?
C10 C8 S4 111.0(3) . . ?
C9 C8 S4 120.3(3) . . ?
C8 C9 H9A 109.5 . . ?
C8 C9 H9B 109.5 . . ?
H9A C9 H9B 109.5 . . ?
C8 C9 H9C 109.5 . . ?
H9A C9 H9C 109.5 . . ?
H9B C9 H9C 109.5 . . ?
C8 C10 N2 111.5(3) . . ?
C8 C10 C11 128.9(3) . . ?
N2 C10 C11 119.5(3) . . ?
C10 C11 C12 113.0(3) . . ?
C10 C11 H11A 109.0 . . ?
C12 C11 H11A 109.0 . . ?
C10 C11 H11B 109.0 . . ?
C12 C11 H11B 109.0 . . ?
H11A C11 H11B 107.8 . . ?
C11 C12 H12A 109.5 . . ?
C11 C12 H12B 109.5 . . ?
H12A C12 H12B 109.5 . . ?
C11 C12 H12C 109.5 . . ?
H12A C12 H12C 109.5 . . ?
H12B C12 H12C 109.5 . . ?

loop_
_geom_bond_atom_site_label_1
_geom_bond_atom_site_label_2
_geom_bond_distance
_geom_bond_site_symmetry_2
_geom_bond_publ_flag
Zn1 O2 1.967(3) . ?
Zn1 O1 1.993(3) . ?
Zn1 S1 2.3138(11) . ?
Zn1 S3 2.3191(11) . ?
S1 C1 1.719(4) . ?
S2 C1 1.725(4) . ?
S2 C2 1.740(4) . ?
S3 C7 1.718(4) . ?
S4 C7 1.725(4) . ?
S4 C8 1.743(4) . ?
O1 N1 1.350(4) . ?
O2 N2 1.355(4) . ?
N1 C1 1.329(5) . ?
N1 C4 1.401(4) . ?
N2 C7 1.326(5) . ?
N2 C10 1.401(4) . ?
C2 C4 1.348(5) . ?
C2 C3 1.514(5) . ?
C3 H3A 0.9800 . ?
C3 H3B 0.9800 . ?
C3 H3C 0.9800 . ?
C4 C5 1.495(5) . ?
C5 C6 1.531(5) . ?
C5 H5A 0.9900 . ?
C5 H5B 0.9900 . ?
C6 H6A 0.9800 . ?
C6 H6B 0.9800 . ?
C6 H6C 0.9800 . ?
C8 C10 1.338(5) . ?
C8 C9 1.507(5) . ?
C9 H9A 0.9800 . ?
C9 H9B 0.9800 . ?
C9 H9C 0.9800 . ?
C10 C11 1.500(5) . ?
C11 C12 1.532(6) . ?
C11 H11A 0.9900 . ?
C11 H11B 0.9900 . ?
C12 H12A 0.9800 . ?
C12 H12B 0.9800 . ?
C12 H12C 0.9800 . ?
